data_4134527
loop_
_publ_author_name
'Li, Boyang'
'Zheng, Bo'
'Zhang, Wenyao'
'Zhang, Dan'
'Yang, Xiao-Juan'
'Wu, Biao'

_publ_section_title
;
 Site-Selective Binding of Peripheral Chiral Guests Induces
 Stereospecificity in A<sub>4</sub>L<sub>6</sub> Tetrahedral Anion Cages.
;
_journal_issue 13
_journal_name_full 'Journal of the American Chemical Society'
_journal_page_first 6304
_journal_page_last 6311
_journal_paper_doi 10.1021/jacs.0c00882
_journal_volume 142
_journal_year 2020
_chemical_formula_moiety '2(C34 H28 N10 O8), 1.33(O4 P), 1.67(C4 N), 4(C1.33 H4 N0.33), C6 H16 N O'
_chemical_formula_sum 'C86 H108 N24 O22.33 P1.33'
_chemical_formula_weight 1876.58
_space_group_crystal_system cubic
_space_group_IT_number 198
_space_group_name_Hall 'P 2ac 2ab 3'
_space_group_name_H-M_alt 'P 21 3'
_atom_sites_solution_hydrogens geom
_audit_creation_date 2019-12-16
_audit_creation_method
;
Olex2 1.2
(compiled 2018.05.29 svn.r3508 for OlexSys, GUI svn.r5506)
;
_cell_angle_alpha 90
_cell_angle_beta 90
_cell_angle_gamma 90
_cell_formula_units_Z 12
_cell_length_a 32.2178(19)
_cell_length_b 32.2178(19)
_cell_length_c 32.2178(19)
_cell_measurement_reflns_used 9845
_cell_measurement_temperature 150(2)
_cell_measurement_theta_max 64.21
_cell_measurement_theta_min 2.38
_cell_volume 33442(3)
_computing_cell_refinement 'SAINT V8.38A (?, 2016)'
_computing_data_reduction 'SAINT V8.38A (?, 2016)'
_computing_molecular_graphics 'Olex2 (Dolomanov et al., 2009)'
_computing_publication_material 'Olex2 (Dolomanov et al., 2009)'
_computing_structure_refinement 'XL (Sheldrick, 2008)'
_diffrn_ambient_temperature 150.02
_diffrn_detector_area_resol_mean none
_diffrn_measured_fraction_theta_full 1.000
_diffrn_measured_fraction_theta_max 0.999
_diffrn_measurement_device_type 'Bruker D8 Venture photon II'
_diffrn_measurement_method '\f and \w scans'
_diffrn_radiation_type CuK\a
_diffrn_radiation_wavelength 1.54178
_diffrn_reflns_av_R_equivalents 0.0549
_diffrn_reflns_av_unetI/netI 0.0551
_diffrn_reflns_Laue_measured_fraction_full 1.000
_diffrn_reflns_Laue_measured_fraction_max 0.999
_diffrn_reflns_limit_h_max 21
_diffrn_reflns_limit_h_min -38
_diffrn_reflns_limit_k_max 38
_diffrn_reflns_limit_k_min -32
_diffrn_reflns_limit_l_max 35
_diffrn_reflns_limit_l_min -30
_diffrn_reflns_number 59348
_diffrn_reflns_point_group_measured_fraction_full 0.998
_diffrn_reflns_point_group_measured_fraction_max 0.996
_diffrn_reflns_theta_full 67.679
_diffrn_reflns_theta_max 68.402
_diffrn_reflns_theta_min 1.939
_exptl_absorpt_coefficient_mu 0.858
_exptl_absorpt_correction_T_max 0.7531
_exptl_absorpt_correction_T_min 0.5024
_exptl_absorpt_correction_type multi-scan
_exptl_absorpt_process_details
;
SADABS-2016/2 (Bruker,2016/2) was used for absorption correction.
wR2(int) was 0.1177 before and 0.0747 after correction.
The Ratio of minimum to maximum transmission is 0.6671.
The \l/2 correction factor is Not present.
;
_exptl_crystal_colour yellow
_exptl_crystal_colour_primary yellow
_exptl_crystal_density_diffrn 1.118
_exptl_crystal_density_meas ?
_exptl_crystal_density_method none
_exptl_crystal_description block
_exptl_crystal_F_000 11888
_exptl_crystal_size_max 0.28
_exptl_crystal_size_mid 0.24
_exptl_crystal_size_min 0.14
_exptl_transmission_factor_max 0.7531
_exptl_transmission_factor_min 0.5024
_platon_squeeze_details
;
;
_refine_diff_density_max 0.616
_refine_diff_density_min -0.584
_refine_diff_density_rms 0.080
_refine_ls_abs_structure_details
;
 Flack x determined using 3326 quotients [(I+)-(I-)]/[(I+)+(I-)]
 (Parsons, Flack and Wagner, Acta Cryst. B69 (2013) 249-259).
;
_refine_ls_abs_structure_Flack 0.15(2)
_refine_ls_extinction_method none
_refine_ls_goodness_of_fit_ref 1.074
_refine_ls_hydrogen_treatment constr
_refine_ls_matrix_type full
_refine_ls_number_parameters 1149
_refine_ls_number_reflns 20432
_refine_ls_number_restraints 131
_refine_ls_restrained_S_all 1.074
_refine_ls_R_factor_all 0.1445
_refine_ls_R_factor_gt 0.1203
_refine_ls_shift/su_max 0.005
_refine_ls_shift/su_mean 0.000
_refine_ls_structure_factor_coef Fsqd
_refine_ls_weighting_details 'w=1/[\s^2^(Fo^2^)+(0.2000P)^2^] where P=(Fo^2^+2Fc^2^)/3'
_refine_ls_weighting_scheme calc
_refine_ls_wR_factor_gt 0.3150
_refine_ls_wR_factor_ref 0.3444
_reflns_Friedel_coverage 0.886
_reflns_Friedel_fraction_full 0.995
_reflns_Friedel_fraction_max 0.992
_reflns_number_gt 10716
_reflns_number_total 20432
_reflns_threshold_expression 'I > 2\s(I)'
_cod_data_source_file ja0c00882_si_004.cif
_cod_data_source_block complex_3-sr
_cod_depositor_comments
;
The following automatic conversions were performed:

data item '_exptl_crystal_density_meas' value 'none' was changed to
'?' -- the value is perceived as not measured.

Automatic conversion script
Id: cif_fix_values 7556 2019-12-06 15:28:31Z antanas 

 Adding full bibliography for 4134525--4134528.cif.
;
_cod_original_cell_volume 33442(6)
_cod_database_code 4134527
_shelx_shelxl_version_number 2016/6
_shelx_space_group_comment
;
The symmetry employed for this shelxl refinement is uniquely defined
by the following loop, which should always be used as a source of
symmetry information in preference to the above space-group names.
They are only intended as comments.
;
_olex2_refinement_description
;
1. Fixed Uiso
 At 1.2 times of:
  All C(H) groups, All C(H,H) groups, All N(H) groups
 At 1.5 times of:
  All C(H,H,H) groups, All O(H) groups
2. Restrained distances
 N25-C85 = N25-C86 = N26-C87 = N26-C88 = N21-C70 = N21-C71 = N21-C72
 1.48 with sigma of 0.02
 C73-C74 = C72-C73
 1.52 with sigma of 0.02
 C73-O23
 1.42 with sigma of 0.02
 N21-C73 = C72-C74
 2.53 with sigma of 0.02
 C69-C73
 2.8 with sigma of 0.02
 C69-C74
 3 with sigma of 0.02
3. Rigid bond restraints
 C71, O23, C73, C74, C76, C77, N25, C85, C86, N26, C87, C88
 with sigma for 1-2 distances of 0.01 and sigma for 1-3 distances of 0.01
4. Uiso/Uaniso restraints and constraints
C71 \\sim O23 \\sim C73 \\sim C74 \\sim C76 \\sim C77 \\sim N25 \\sim C85 \\sim
C86 \\sim N26 \\sim C87 \\sim C88: within 2A with sigma of 0.04 and sigma for
terminal atoms of 0.08
Uanis(C71) \\sim Ueq, Uanis(O23) \\sim Ueq, Uanis(C73) \\sim Ueq, Uanis(C74)
\\sim Ueq, Uanis(C76) \\sim Ueq, Uanis(C77) \\sim Ueq, Uanis(N25) \\sim Ueq,
Uanis(C85) \\sim Ueq, Uanis(C86) \\sim Ueq, Uanis(N26) \\sim Ueq, Uanis(C87)
\\sim Ueq, Uanis(C88) \\sim Ueq: with sigma of 0.1 and sigma for terminal atoms
of 0.2
Uanis(C24) = Uanis(C25) = Uanis(C26) = Uanis(N25) = Uanis(C85) = Uanis(C86) =
Uanis(N26) = Uanis(C73) = Uanis(C74) = Uanis(C76) = Uanis(C77) = Uanis(O23)
5. Others
 Fixed Sof: H84A(0.33333) H84B(0.33333) H84C(0.33333)
6.a Ternary CH refined with riding coordinates:
 C73(H73)
6.b Secondary CH2 refined with riding coordinates:
 C72(H72A,H72B)
6.c Aromatic/amide H refined with riding coordinates:
 C23(H23), C24(H24), C25(H25), C26(H26), N15(H15), N13(H13), N16(H16A),
 N14(H14), N5(H5), N9(H9), N6(H6), N8(H8), N17(H17A), N3(H3), C12(H12),
 N18(H18), N4(H4), C46(H46), N19(H19A), N2(H2), C54(H54), N12(H12A), C50(H50),
 C53(H53), C19(H19), C20(H20), N7(H7), C17(H17), C43(H43), C51(H51), C37(H37),
 C5(H5A), C64(H64), C67(H67), C9(H9A), C39(H39), C11(H11), C65(H65), C57(H57),
 C34(H34), C33(H33), C3(H3A), C6(H6A), C2(H2A), C58(H58), C40(H40), C59(H59),
 C16(H16), C44(H44), C45(H45), C68(H68), C36(H36), C31(H31), C10(H10), C30(H30),
  C60(H60)
6.d Fitted hexagon refined as free rotating group:
 C22(C23,C24,C25,C26,C27)
6.e Idealised Me refined as rotating group:
 C82(H82A,H82B,H82C), C80(H80A,H80B,H80C), C79(H79A,H79B,H79C), C83(H83A,H83B,
 H83C), C84(H84A,H84B,H84C), C81(H81A,H81B,H81C), C71(H71A,H71B,H71C), C70(H70A,
 H70B,H70C), C74(H74A,H74B,H74C), C69(H69A,H69B,H69C)
6.f Idealised tetrahedral OH refined as rotating group:
 O23(H23A)
;
_olex2_submission_special_instructions 'No special instructions were received'

loop_
_space_group_symop_operation_xyz
'x, y, z'
'z, x, y'
'y, z, x'
'-y+1/2, -z, x+1/2'
'z+1/2, -x+1/2, -y'
'-y, z+1/2, -x+1/2'
'-z+1/2, -x, y+1/2'
'-z, x+1/2, -y+1/2'
'y+1/2, -z+1/2, -x'
'x+1/2, -y+1/2, -z'
'-x, y+1/2, -z+1/2'
'-x+1/2, -y, z+1/2'

loop_
_atom_site_label
_atom_site_type_symbol
_atom_site_fract_x
_atom_site_fract_y
_atom_site_fract_z
_atom_site_U_iso_or_equiv
_atom_site_adp_type
_atom_site_occupancy
_atom_site_site_symmetry_order
_atom_site_calc_flag
_atom_site_refinement_flags_posn
_atom_site_refinement_flags_adp
_atom_site_refinement_flags_occupancy
_atom_site_disorder_assembly
_atom_site_disorder_group
C22 C 0.04245(9) 0.80072(15) 0.61304(11) 0.170(2) Uani 1 1 d . . . . .
C23 C 0.01533(15) 0.82864(19) 0.63165(19) 0.378(4) Uani 1 1 d G . . . .
H23 H 0.025880 0.852439 0.645502 0.454 Uiso 1 1 calc R . . . .
C24 C -0.02723(13) 0.8218(3) 0.6300(3) 0.384(3) Uani 1 1 d G . . . .
H24 H -0.045763 0.840836 0.642698 0.461 Uiso 1 1 calc R . . . .
C25 C -0.04266(10) 0.7869(3) 0.6097(3) 0.384(3) Uani 1 1 d G . . . .
H25 H -0.071751 0.782225 0.608572 0.461 Uiso 1 1 calc R . . . .
C26 C -0.01555(16) 0.7590(2) 0.5911(3) 0.384(3) Uani 1 1 d G . . . .
H26 H -0.026096 0.735217 0.577249 0.461 Uiso 1 1 calc R . . . .
C27 C 0.02701(15) 0.76590(17) 0.59277(17) 0.129(2) Uani 1 1 d G . . . .
P1 P 0.26267(4) 0.95865(4) 0.83699(4) 0.0946(3) Uani 1 1 d . . . . .
P2 P 0.12255(3) 0.62255(3) 0.87745(3) 0.0958(4) Uani 1 3 d S T P . .
O21 O 0.14984(8) 0.64984(8) 0.85016(8) 0.1017(12) Uani 1 3 d S T P . .
O5 O 0.08966(11) 0.84130(11) 0.67883(10) 0.1118(10) Uani 1 1 d . . . . .
O17 O 0.28450(9) 0.98724(9) 0.80469(11) 0.1026(9) Uani 1 1 d . . . . .
O18 O 0.28818(9) 0.95932(10) 0.87715(10) 0.1015(9) Uani 1 1 d . . . . .
O19 O 0.26043(9) 0.91464(8) 0.81973(10) 0.0956(8) Uani 1 1 d . . . . .
O20 O 0.21971(9) 0.97573(9) 0.84611(10) 0.0969(8) Uani 1 1 d . . . . .
O12 O 0.11139(11) 0.87499(12) 0.82562(16) 0.1312(14) Uani 1 1 d . . . . .
O13 O 0.24803(15) 0.71780(13) 0.94743(14) 0.1414(14) Uani 1 1 d . . . . .
O22 O 0.13808(9) 0.62353(10) 0.92216(8) 0.0948(8) Uani 1 1 d . . . . .
N15 N 0.18034(11) 0.87316(11) 0.83797(12) 0.0970(10) Uani 1 1 d . . . . .
H15 H 0.203332 0.887787 0.836030 0.116 Uiso 1 1 calc R . . . .
O4 O 0.32112(12) 0.91783(15) 0.67895(12) 0.1279(12) Uani 1 1 d . . . . .
N13 N 0.17440(12) 1.00802(12) 0.78191(14) 0.1085(12) Uani 1 1 d . . . . .
H13 H 0.192806 0.997462 0.799112 0.130 Uiso 1 1 calc R . . . .
N16 N 0.19767(13) 0.71038(11) 0.89908(11) 0.0983(11) Uani 1 1 d . . . . .
H16A H 0.181296 0.691786 0.887590 0.118 Uiso 1 1 calc R . . . .
N14 N 0.15155(11) 0.93356(11) 0.81742(12) 0.0953(10) Uani 1 1 d . . . . .
H14 H 0.177229 0.942860 0.816998 0.114 Uiso 1 1 calc R . . . .
N5 N 0.27202(11) 0.91021(11) 0.73210(13) 0.0966(10) Uani 1 1 d . . . . .
H5 H 0.266431 0.915406 0.758330 0.116 Uiso 1 1 calc R . . . .
O11 O 0.16703(13) 1.04344(17) 0.72229(13) 0.1611(15) Uani 1 1 d . . . . .
N9 N 0.07749(13) 0.68388(14) 0.53432(14) 0.1098(12) Uani 1 1 d . . . . .
H9 H 0.096458 0.701351 0.525320 0.132 Uiso 1 1 calc R . . . .
N6 N 0.14838(12) 0.82159(12) 0.64451(12) 0.1006(11) Uani 1 1 d . . . . .
H6 H 0.157674 0.804904 0.624986 0.121 Uiso 1 1 calc R . . . .
O3 O 0.43192(11) 0.97491(16) 0.84448(14) 0.1358(15) Uani 1 1 d . . . . .
O6 O 0.01942(12) 0.67773(16) 0.57610(14) 0.1415(15) Uani 1 1 d . . . . .
N8 N 0.05570(12) 0.74067(14) 0.57055(13) 0.1064(12) Uani 1 1 d . . . . .
H8 H 0.079362 0.751728 0.562552 0.128 Uiso 1 1 calc R . . . .
O14 O 0.23713(14) 0.50847(13) 0.93242(18) 0.1492(17) Uani 1 1 d . . . . .
O7 O 0.1127(2) 0.52038(18) 0.43423(18) 0.191(2) Uani 1 1 d . . . . .
O1 O 0.45173(16) 0.9633(2) 1.0565(2) 0.177(2) Uani 1 1 d . . . . .
O9 O 0.3701(2) 1.1227(2) 0.6500(3) 0.214(3) Uani 1 1 d . . . . .
C75 C 0.3174(3) 0.5320(3) 0.8529(3) 0.174(3) Uani 1 1 d . . . . .
N24 N 0.24620(16) 0.74620(16) 0.75380(16) 0.1146(19) Uani 1 3 d S T P . .
N17 N 0.21562(15) 0.65521(12) 0.93979(13) 0.1112(12) Uani 1 1 d . . . . .
H17A H 0.195895 0.642639 0.925686 0.133 Uiso 1 1 calc R . . . .
N3 N 0.37005(13) 0.98458(13) 0.80935(14) 0.1087(12) Uani 1 1 d . . . . .
H3 H 0.342997 0.986973 0.812230 0.130 Uiso 1 1 calc R . . . .
C29 C 0.08022(17) 0.64221(16) 0.51994(16) 0.1106(15) Uani 1 1 d . . . . .
C21 C 0.10720(14) 0.82408(17) 0.64877(15) 0.1041(14) Uani 1 1 d . . . . .
C12 C 0.3827(2) 0.97913(18) 0.69514(17) 0.1244(17) Uani 1 1 d . . . . .
H12 H 0.368781 0.967097 0.672115 0.149 Uiso 1 1 calc R . . . .
C52 C 0.19490(14) 0.75075(13) 0.88360(16) 0.0979(13) Uani 1 1 d . . . . .
C49 C 0.18449(14) 0.83274(12) 0.85262(14) 0.0943(12) Uani 1 1 d . . . . .
N18 N 0.20323(14) 0.57117(13) 0.93960(14) 0.1110(13) Uani 1 1 d . . . . .
H18 H 0.183656 0.587509 0.929810 0.133 Uiso 1 1 calc R . . . .
N4 N 0.32944(12) 0.95203(12) 0.74366(14) 0.1055(12) Uani 1 1 d . . . . .
H4 H 0.318040 0.955056 0.768293 0.127 Uiso 1 1 calc R . . . .
C46 C 0.07831(15) 0.95389(15) 0.81563(17) 0.1079(14) Uani 1 1 d . . . . .
H46 H 0.070298 0.927903 0.827028 0.129 Uiso 1 1 calc R . . . .
N19 N 0.17360(13) 0.52016(14) 0.89973(13) 0.1094(12) Uani 1 1 d . . . . .
H19A H 0.157327 0.539750 0.889865 0.131 Uiso 1 1 calc R . . . .
N20 N 0.12945(16) 0.35945(18) 0.8449(2) 0.153(2) Uani 1 1 d . . . . .
N2 N 0.36962(14) 0.97679(16) 0.88005(15) 0.1234(15) Uani 1 1 d . . . . .
H2 H 0.342576 0.978862 0.876793 0.148 Uiso 1 1 calc R . . . .
N22 N 0.30508(16) 0.49399(15) 0.83448(16) 0.1242(15) Uani 1 1 d . . . . .
C48 C 0.14501(18) 0.89243(17) 0.82640(16) 0.1124(15) Uani 1 1 d . . . . .
N10 N 0.0997(2) 0.5236(2) 0.4686(3) 0.185(3) Uani 1 1 d . . . . .
C54 C 0.22093(14) 0.82000(14) 0.87301(15) 0.0993(13) Uani 1 1 d . . . . .
H54 H 0.242772 0.839500 0.876535 0.119 Uiso 1 1 calc R . . . .
C42 C 0.13081(14) 1.00000(15) 0.79084(15) 0.1010(13) Uani 1 1 d . . . . .
C62 C 0.20566(17) 0.53305(16) 0.9259(2) 0.1187(17) Uani 1 1 d . . . . .
N12 N 0.23160(14) 1.03598(14) 0.75340(15) 0.1243(14) Uani 1 1 d . . . . .
H12A H 0.244617 1.023825 0.774106 0.149 Uiso 1 1 calc R . . . .
C41 C 0.18893(18) 1.03012(19) 0.74970(18) 0.1213(17) Uani 1 1 d . . . . .
C47 C 0.11860(14) 0.96202(14) 0.80872(15) 0.0982(12) Uani 1 1 d . . . . .
C50 C 0.15269(14) 0.80244(14) 0.84771(16) 0.1009(13) Uani 1 1 d . . . . .
H50 H 0.127965 0.808667 0.832896 0.121 Uiso 1 1 calc R . . . .
C18 C 0.17899(13) 0.84327(13) 0.66845(13) 0.0913(11) Uani 1 1 d . . . . .
C53 C 0.22607(16) 0.78093(15) 0.88784(14) 0.0998(13) Uani 1 1 d . . . . .
H53 H 0.251290 0.773827 0.901372 0.120 Uiso 1 1 calc R . . . .
O8 O 0.0835(2) 0.49291(16) 0.4897(2) 0.195(2) Uani 1 1 d . . . . .
C19 C 0.21939(14) 0.84114(15) 0.65382(16) 0.1017(13) Uani 1 1 d . . . . .
H19 H 0.225730 0.825295 0.629777 0.122 Uiso 1 1 calc R . . . .
C13 C 0.36614(18) 0.97350(17) 0.73648(19) 0.1220(17) Uani 1 1 d . . . . .
C20 C 0.25101(15) 0.86278(17) 0.67508(15) 0.1067(15) Uani 1 1 d . . . . .
H20 H 0.278681 0.860641 0.665130 0.128 Uiso 1 1 calc R . . . .
O15 O 0.14307(17) 0.33151(12) 0.8600(2) 0.181(2) Uani 1 1 d . . . . .
N7 N 0.08623(14) 0.80417(19) 0.61801(15) 0.1429(17) Uani 1 1 d . . . . .
H7 H 0.101523 0.791978 0.598944 0.172 Uiso 1 1 calc R . . . .
C15 C 0.24361(14) 0.88658(13) 0.70919(13) 0.0929(12) Uani 1 1 d . . . . .
C17 C 0.17240(16) 0.86535(17) 0.70597(15) 0.1075(15) Uani 1 1 d . . . . .
H17 H 0.145703 0.864400 0.718457 0.129 Uiso 1 1 calc R . . . .
C35 C 0.3072(2) 1.1045(2) 0.6753(2) 0.138(2) Uani 1 1 d . . . . .
C43 C 0.10201(17) 1.02964(17) 0.78120(19) 0.1239(17) Uani 1 1 d . . . . .
H43 H 0.110441 1.054482 0.767735 0.149 Uiso 1 1 calc R . . . .
C8 C 0.38754(15) 0.98881(17) 0.77030(19) 0.1162(16) Uani 1 1 d . . . . .
C51 C 0.15894(15) 0.76287(15) 0.86550(17) 0.1054(14) Uani 1 1 d . . . . .
H51 H 0.136618 0.743621 0.864720 0.127 Uiso 1 1 calc R . . . .
C32 C 0.0890(2) 0.5648(3) 0.4853(2) 0.148(2) Uani 1 1 d . . . . .
C37 C 0.2392(2) 1.08681(19) 0.69815(19) 0.1318(19) Uani 1 1 d . . . . .
H37 H 0.209944 1.089927 0.696681 0.158 Uiso 1 1 calc R . . . .
C5 C 0.42566(16) 0.9716(2) 0.93148(18) 0.127(2) Uani 1 1 d . . . . .
H5A H 0.447299 0.971900 0.911453 0.152 Uiso 1 1 calc R . . . .
C1 C 0.40486(19) 0.9655(2) 1.00358(18) 0.1274(19) Uani 1 1 d . . . . .
C64 C 0.13517(18) 0.47588(17) 0.8572(3) 0.143(2) Uani 1 1 d . . . . .
H64 H 0.122335 0.500147 0.846455 0.171 Uiso 1 1 calc R . . . .
C56 C 0.2363(2) 0.63150(16) 0.96965(17) 0.1225(17) Uani 1 1 d . . . . .
C67 C 0.1715(2) 0.40577(19) 0.8868(3) 0.148(3) Uani 1 1 d . . . . .
H67 H 0.185959 0.381301 0.894677 0.178 Uiso 1 1 calc R . . . .
C9 C 0.4231(2) 1.0131(2) 0.7628(2) 0.143(2) Uani 1 1 d . . . . .
H9A H 0.436112 1.025792 0.786066 0.171 Uiso 1 1 calc R . . . .
C39 C 0.2971(2) 1.05476(17) 0.7274(2) 0.1286(19) Uani 1 1 d . . . . .
H39 H 0.308041 1.034498 0.745789 0.154 Uiso 1 1 calc R . . . .
C11 C 0.4187(2) 1.0019(2) 0.6887(2) 0.151(2) Uani 1 1 d . . . . .
H11 H 0.428987 1.005625 0.661302 0.182 Uiso 1 1 calc R . . . .
C65 C 0.1233(2) 0.43534(17) 0.8413(3) 0.142(2) Uani 1 1 d . . . . .
H65 H 0.103918 0.431991 0.819308 0.171 Uiso 1 1 calc R . . . .
O10 O 0.3174(2) 1.1552(2) 0.6257(2) 0.256(3) Uani 1 1 d . . . . .
N23 N 1.00074(19) 0.85408(16) 0.74974(17) 0.1353(18) Uani 1 1 d . . . . .
C57 C 0.2594(2) 0.64918(18) 1.00146(18) 0.146(2) Uani 1 1 d . . . . .
H57 H 0.262222 0.678490 1.003054 0.175 Uiso 1 1 calc R . . . .
C66 C 0.14225(18) 0.40234(18) 0.8603(2) 0.128(2) Uani 1 1 d . . . . .
C4 C 0.38486(16) 0.97399(19) 0.91947(17) 0.1154(16) Uani 1 1 d . . . . .
O2 O 0.3853(2) 0.9611(3) 1.07425(15) 0.221(3) Uani 1 1 d . . . . .
C34 C 0.10283(18) 0.6370(2) 0.48376(16) 0.1243(18) Uani 1 1 d . . . . .
H34 H 0.114665 0.660622 0.470703 0.149 Uiso 1 1 calc R . . . .
N11 N 0.3325(2) 1.1270(2) 0.6476(2) 0.174(2) Uani 1 1 d . . . . .
O16 O 0.1057(2) 0.35903(18) 0.8157(2) 0.197(3) Uani 1 1 d . . . . .
C33 C 0.1087(2) 0.59812(18) 0.4660(2) 0.129(2) Uani 1 1 d . . . . .
H33 H 0.125303 0.594464 0.441956 0.155 Uiso 1 1 calc R . . . .
C3 C 0.35409(17) 0.9729(2) 0.95219(19) 0.140(2) Uani 1 1 d . . . . .
H3A H 0.325712 0.975825 0.944713 0.168 Uiso 1 1 calc R . . . .
C6 C 0.43468(19) 0.9686(2) 0.97371(17) 0.127(2) Uani 1 1 d . . . . .
H6A H 0.462952 0.968880 0.982071 0.152 Uiso 1 1 calc R . . . .
C2 C 0.3637(2) 0.9680(3) 0.99361(19) 0.165(3) Uani 1 1 d . . . . .
H2A H 0.342676 0.966441 1.014242 0.198 Uiso 1 1 calc R . . . .
C58 C 0.2792(3) 0.6233(2) 1.03200(19) 0.162(3) Uani 1 1 d . . . . .
H58 H 0.295671 0.635256 1.053319 0.194 Uiso 1 1 calc R . . . .
C40 C 0.3236(2) 1.0773(2) 0.7035(3) 0.172(3) Uani 1 1 d . . . . .
H40 H 0.352765 1.074201 0.706316 0.206 Uiso 1 1 calc R . . . .
C59 C 0.2741(3) 0.5815(2) 1.0300(2) 0.168(2) Uani 1 1 d . . . . .
H59 H 0.288623 0.564251 1.048974 0.202 Uiso 1 1 calc R . . . .
C76 C 0.3319(5) 0.4636(8) 0.8538(8) 0.384(3) Uani 1 1 d . U . . .
C82 C 1.0015(3) 0.8911(2) 0.7218(3) 0.179(3) Uani 1 1 d . . . . .
H82A H 0.980295 0.887863 0.700186 0.268 Uiso 1 1 calc GR . . . .
H82B H 1.028888 0.893450 0.708842 0.268 Uiso 1 1 calc GR . . . .
H82C H 0.995695 0.916141 0.738009 0.268 Uiso 1 1 calc GR . . . .
C77 C 0.2585(5) 0.4894(8) 0.8288(8) 0.384(3) Uani 1 1 d . U . . .
C80 C 0.9595(4) 0.8537(4) 0.7809(4) 0.210(5) Uani 1 1 d . . . . .
H80A H 0.965444 0.870102 0.805784 0.315 Uiso 1 1 calc GR . . . .
H80B H 0.953163 0.825020 0.788927 0.315 Uiso 1 1 calc GR . . . .
H80C H 0.935652 0.865620 0.766291 0.315 Uiso 1 1 calc GR . . . .
N1 N 0.41519(17) 0.9616(2) 1.04779(17) 0.152(2) Uani 1 1 d . . . . .
C14 C 0.30865(13) 0.92588(14) 0.71539(15) 0.0962(12) Uani 1 1 d . . . . .
C28 C 0.04797(15) 0.6994(2) 0.56096(16) 0.1138(16) Uani 1 1 d . . . . .
C55 C 0.22297(16) 0.69666(17) 0.93003(17) 0.1122(16) Uani 1 1 d . . . . .
C63 C 0.16451(16) 0.47934(15) 0.88743(17) 0.1077(15) Uani 1 1 d . . . . .
C16 C 0.20164(14) 0.88700(16) 0.72408(14) 0.1008(13) Uani 1 1 d . . . . .
H16 H 0.194909 0.903385 0.747654 0.121 Uiso 1 1 calc R . . . .
C44 C 0.05843(17) 1.02327(19) 0.7915(2) 0.1231(18) Uani 1 1 d . . . . .
H44 H 0.038591 1.044875 0.788532 0.148 Uiso 1 1 calc R . . . .
C45 C 0.04725(14) 0.98444(18) 0.80580(17) 0.1187(16) Uani 1 1 d . . . . .
H45 H 0.018717 0.977822 0.809190 0.142 Uiso 1 1 calc R . . . .
C7 C 0.39465(19) 0.97656(18) 0.84444(19) 0.1246(18) Uani 1 1 d . . . . .
N21 N 0.22277(19) 0.97756(19) 0.61427(16) 0.175(2) Uani 1 1 d D . . . .
C68 C 0.1834(2) 0.44244(19) 0.9044(2) 0.135(2) Uani 1 1 d . . . . .
H68 H 0.202896 0.443586 0.926547 0.162 Uiso 1 1 calc R . . . .
C38 C 0.25517(16) 1.06058(16) 0.72543(19) 0.1245(16) Uani 1 1 d . . . . .
C36 C 0.2648(4) 1.11054(19) 0.6709(2) 0.202(4) Uani 1 1 d . . . . .
H36 H 0.253566 1.129200 0.650984 0.243 Uiso 1 1 calc R . . . .
C61 C 0.23002(17) 0.58642(16) 0.96852(16) 0.1093(14) Uani 1 1 d . . . . .
C31 C 0.06554(19) 0.56730(18) 0.5221(2) 0.1292(19) Uani 1 1 d . . . . .
H31 H 0.052473 0.544090 0.534761 0.155 Uiso 1 1 calc R . . . .
C10 C 0.4406(3) 1.0199(3) 0.7237(3) 0.172(3) Uani 1 1 d . . . . .
H10 H 0.465437 1.035444 0.720202 0.207 Uiso 1 1 calc R . . . .
C30 C 0.0636(2) 0.6070(2) 0.5378(2) 0.143(2) Uani 1 1 d . . . . .
H30 H 0.049440 0.610503 0.563458 0.172 Uiso 1 1 calc R . . . .
C79 C 1.0392(2) 0.8488(3) 0.7731(2) 0.166(3) Uani 1 1 d . . . . .
H79A H 1.062932 0.853175 0.754649 0.248 Uiso 1 1 calc GR . . . .
H79B H 1.040258 0.820675 0.784599 0.248 Uiso 1 1 calc GR . . . .
H79C H 1.040077 0.869071 0.795787 0.248 Uiso 1 1 calc GR . . . .
C60 C 0.2481(3) 0.5637(2) 1.0010(2) 0.184(3) Uani 1 1 d . . . . .
H60 H 0.242283 0.534833 1.003010 0.221 Uiso 1 1 calc R . . . .
C83 C 0.2355(4) 0.7885(2) 0.7619(3) 0.231(4) Uani 1 1 d . . . . .
H83A H 0.237406 0.804537 0.736076 0.347 Uiso 1 1 calc GR . . . .
H83B H 0.254789 0.800082 0.782394 0.347 Uiso 1 1 calc GR . . . .
H83C H 0.207146 0.789945 0.772665 0.347 Uiso 1 1 calc GR . . . .
C84 C 0.2203(3) 0.7203(3) 0.7797(3) 0.184(5) Uani 1 3 d S T P . .
H84A H 0.230195 0.691582 0.778368 0.275 Uiso 0.3333 1 calc GR . . A -1
H84B H 0.191582 0.721632 0.769805 0.275 Uiso 0.3333 1 calc GR . . A -1
H84C H 0.221632 0.730195 0.808418 0.275 Uiso 0.3333 1 calc GR . . A -1
C78 C 0.3197(4) 0.4919(6) 0.7912(2) 0.256(7) Uani 1 1 d . . . . .
C81 C 0.9932(4) 0.8115(2) 0.7280(3) 0.216(4) Uani 1 1 d . . . . .
H81A H 1.019855 0.797697 0.723319 0.324 Uiso 1 1 calc GR . . . .
H81B H 0.979267 0.816099 0.701380 0.324 Uiso 1 1 calc GR . . . .
H81C H 0.975690 0.794088 0.745765 0.324 Uiso 1 1 calc GR . . . .
C72 C 0.1883(2) 0.9484(3) 0.6255(4) 0.278(5) Uani 1 1 d D . . . .
H72A H 0.194193 0.935215 0.652627 0.333 Uiso 1 1 calc R . . . .
H72B H 0.186108 0.926202 0.604322 0.333 Uiso 1 1 calc R . . . .
C85 C 0.8895(4) 0.9245(8) 0.9560(5) 0.384(3) Uani 1 1 d D U . . .
N25 N 0.9257(2) 0.9257(2) 0.9257(2) 0.384(3) Uani 1 3 d DS TU P . .
C86 C 0.9524(3) 0.9524(3) 0.9524(3) 0.384(3) Uani 1 3 d DS TU P . .
N26 N 0.3807(2) 0.1193(2) 0.8807(2) 0.384(3) Uani 1 3 d DS TU P . .
C87 C 0.4070(3) 0.0930(3) 0.9070(3) 0.381(5) Uani 1 3 d DS TU P . .
C88 C 0.3350(4) 0.1113(7) 0.8880(6) 0.348(8) Uani 1 1 d D U . . .
C71 C 0.2522(5) 0.9466(5) 0.5965(5) 0.393(11) Uani 1 1 d D U . . .
H71A H 0.263590 0.929427 0.618886 0.589 Uiso 1 1 calc GR . . . .
H71B H 0.274898 0.961146 0.582370 0.589 Uiso 1 1 calc GR . . . .
H71C H 0.237545 0.928917 0.576593 0.589 Uiso 1 1 calc GR . . . .
C70 C 0.2407(4) 0.9874(4) 0.6544(3) 0.238(6) Uani 1 1 d D . . . .
H70A H 0.247962 1.016956 0.655327 0.356 Uiso 1 1 calc GR . . . .
H70B H 0.265794 0.970718 0.658706 0.356 Uiso 1 1 calc GR . . . .
H70C H 0.220570 0.981247 0.676348 0.356 Uiso 1 1 calc GR . . . .
C74 C 0.1280(3) 0.9649(6) 0.5828(4) 0.384(3) Uani 1 1 d D U . . .
H74A H 0.135154 0.936646 0.574030 0.576 Uiso 1 1 calc GR . . . .
H74B H 0.139819 0.984903 0.563220 0.576 Uiso 1 1 calc GR . . . .
H74C H 0.097691 0.967913 0.583319 0.576 Uiso 1 1 calc GR . . . .
O23 O 0.1298(3) 1.0113(4) 0.6489(4) 0.384(3) Uani 1 1 d D U . . .
H23A H 0.149013 1.028776 0.651337 0.576 Uiso 1 1 calc GR . . . .
C73 C 0.1461(2) 0.9732(4) 0.6279(4) 0.384(3) Uani 1 1 d D U . . .
H73 H 0.129409 0.952134 0.643398 0.461 Uiso 1 1 calc R . . . .
C69 C 0.2144(3) 1.0019(3) 0.5856(3) 0.272(6) Uani 1 1 d D . . . .
H69A H 0.240167 1.012949 0.573829 0.408 Uiso 1 1 calc GR . . . .
H69B H 0.197524 1.024810 0.596373 0.408 Uiso 1 1 calc GR . . . .
H69C H 0.198868 0.987157 0.564004 0.408 Uiso 1 1 calc GR . . . .

loop_
_atom_site_aniso_label
_atom_site_aniso_U_11
_atom_site_aniso_U_22
_atom_site_aniso_U_33
_atom_site_aniso_U_23
_atom_site_aniso_U_13
_atom_site_aniso_U_12
C22 0.070(2) 0.269(6) 0.170(4) -0.113(3) -0.005(3) 0.023(3)
C23 0.145(4) 0.737(11) 0.252(5) -0.327(5) -0.089(4) 0.205(5)
C24 0.239(3) 0.496(7) 0.419(7) -0.064(6) -0.036(4) 0.161(3)
C25 0.239(3) 0.496(7) 0.419(7) -0.064(6) -0.036(4) 0.161(3)
C26 0.239(3) 0.496(7) 0.419(7) -0.064(6) -0.036(4) 0.161(3)
C27 0.081(2) 0.215(6) 0.091(2) -0.016(3) -0.013(2) 0.018(3)
P1 0.0929(5) 0.0911(5) 0.0998(6) 0.0040(5) 0.0022(5) 0.0028(5)
P2 0.0958(4) 0.0958(4) 0.0958(4) 0.0062(5) 0.0062(5) -0.0062(5)
O21 0.1017(12) 0.1017(12) 0.1017(12) 0.0193(11) 0.0193(11) -0.0193(11)
O5 0.1131(19) 0.119(2) 0.1033(18) -0.0169(17) 0.0028(17) 0.0056(18)
O17 0.0824(14) 0.0929(15) 0.133(2) 0.0205(15) 0.0176(15) -0.0047(13)
O18 0.0918(15) 0.1092(18) 0.1034(17) -0.0013(16) -0.0085(14) 0.0086(15)
O19 0.0995(15) 0.0743(12) 0.1128(18) -0.0071(13) 0.0074(15) 0.0076(12)
O20 0.0841(13) 0.1036(16) 0.1029(17) 0.0053(15) 0.0029(13) 0.0152(13)
O12 0.0964(18) 0.1053(19) 0.192(4) 0.012(2) 0.006(2) -0.0117(17)
O13 0.163(3) 0.125(2) 0.137(3) 0.012(2) -0.022(2) -0.042(2)
O22 0.0955(15) 0.1120(17) 0.0768(13) 0.0046(14) -0.0024(12) -0.0002(15)
N15 0.0855(17) 0.0865(17) 0.119(2) 0.0145(17) -0.0009(18) -0.0072(16)
O4 0.115(2) 0.164(3) 0.1051(19) -0.004(2) 0.0103(18) -0.031(2)
N13 0.0861(18) 0.110(2) 0.129(2) 0.0373(19) -0.0019(19) 0.0044(18)
N16 0.111(2) 0.0900(18) 0.0943(19) 0.0134(16) -0.0031(18) 0.0051(18)
N14 0.0850(17) 0.0967(19) 0.104(2) -0.0011(18) 0.0062(17) 0.0108(16)
N5 0.0867(18) 0.0947(19) 0.108(2) 0.0089(18) -0.0006(18) -0.0038(16)
O11 0.118(2) 0.227(4) 0.138(2) 0.089(2) -0.003(2) 0.012(3)
N9 0.099(2) 0.113(2) 0.117(2) -0.011(2) 0.000(2) -0.013(2)
N6 0.106(2) 0.0975(19) 0.098(2) -0.0122(18) 0.0036(18) 0.0005(18)
O3 0.0841(16) 0.181(3) 0.142(3) -0.020(3) 0.0075(19) -0.002(2)
O6 0.109(2) 0.182(3) 0.133(3) 0.002(3) 0.010(2) -0.032(2)
N8 0.0885(19) 0.122(3) 0.109(2) -0.006(2) 0.0058(19) 0.008(2)
O14 0.121(2) 0.112(2) 0.214(4) 0.021(3) -0.023(3) 0.011(2)
O7 0.230(6) 0.173(4) 0.168(4) -0.065(3) 0.013(4) -0.016(4)
O1 0.121(3) 0.220(5) 0.189(4) 0.010(4) -0.027(3) 0.007(3)
O9 0.173(4) 0.174(4) 0.293(7) 0.036(5) 0.057(4) -0.035(3)
C75 0.176(6) 0.147(5) 0.199(7) -0.023(5) -0.028(5) -0.039(4)
N24 0.1146(19) 0.1146(19) 0.1146(19) -0.012(2) -0.012(2) 0.012(2)
N17 0.129(3) 0.096(2) 0.109(2) 0.0130(19) -0.022(2) -0.014(2)
N3 0.105(2) 0.102(2) 0.119(2) -0.002(2) 0.007(2) -0.0207(18)
C29 0.120(3) 0.108(3) 0.104(3) 0.011(2) -0.017(2) -0.027(2)
C21 0.094(2) 0.126(3) 0.092(2) -0.014(2) -0.004(2) 0.002(2)
C12 0.138(4) 0.124(3) 0.112(3) 0.033(3) 0.025(3) -0.006(3)
C52 0.095(2) 0.084(2) 0.115(3) 0.000(2) 0.004(2) -0.0025(19)
C49 0.099(2) 0.0789(19) 0.105(2) 0.0115(19) 0.012(2) 0.0114(18)
N18 0.116(2) 0.098(2) 0.119(2) 0.023(2) -0.005(2) -0.003(2)
N4 0.0895(18) 0.104(2) 0.123(2) -0.004(2) 0.0163(19) -0.0174(17)
C46 0.101(3) 0.092(2) 0.131(3) 0.023(2) 0.008(3) 0.011(2)
N19 0.106(2) 0.110(2) 0.112(2) -0.002(2) -0.014(2) 0.007(2)
N20 0.107(3) 0.141(3) 0.212(5) 0.040(4) -0.028(3) -0.008(3)
N2 0.103(2) 0.141(3) 0.126(3) -0.016(3) 0.005(2) -0.018(2)
N22 0.130(3) 0.111(3) 0.131(3) 0.004(2) -0.012(3) 0.012(2)
C48 0.119(3) 0.115(3) 0.103(3) 0.026(2) 0.006(3) 0.010(3)
N10 0.181(5) 0.142(4) 0.233(7) -0.002(5) -0.048(5) -0.040(4)
C54 0.093(2) 0.096(2) 0.109(3) 0.007(2) 0.012(2) -0.004(2)
C42 0.092(2) 0.106(3) 0.105(3) 0.015(2) -0.002(2) 0.001(2)
C62 0.107(3) 0.099(3) 0.150(4) 0.028(3) -0.006(3) -0.003(2)
N12 0.112(2) 0.121(2) 0.141(3) 0.048(2) 0.014(2) 0.002(2)
C41 0.112(3) 0.131(3) 0.121(3) 0.033(3) 0.020(3) 0.010(3)
C47 0.093(2) 0.094(2) 0.107(3) 0.006(2) -0.004(2) 0.015(2)
C50 0.085(2) 0.098(2) 0.120(3) 0.005(2) -0.002(2) -0.009(2)
C18 0.092(2) 0.090(2) 0.092(2) 0.0011(19) 0.0008(19) -0.0024(19)
C53 0.108(3) 0.101(2) 0.090(2) 0.003(2) 0.004(2) -0.006(2)
O8 0.243(5) 0.128(3) 0.214(5) -0.034(3) 0.054(4) -0.060(3)
C19 0.087(2) 0.110(3) 0.109(3) -0.014(2) 0.004(2) 0.002(2)
C13 0.128(3) 0.116(3) 0.123(3) 0.014(3) -0.001(3) -0.034(3)
C20 0.095(2) 0.130(3) 0.095(2) 0.000(2) 0.011(2) 0.006(2)
O15 0.161(3) 0.0875(19) 0.296(6) -0.003(3) -0.063(4) 0.001(2)
N7 0.098(2) 0.209(4) 0.122(3) -0.060(3) -0.011(2) 0.034(3)
C15 0.104(2) 0.087(2) 0.088(2) 0.0065(18) 0.009(2) -0.001(2)
C17 0.098(3) 0.123(3) 0.101(3) -0.005(2) 0.005(2) -0.004(3)
C35 0.132(4) 0.125(3) 0.156(4) 0.039(3) 0.042(3) -0.001(3)
C43 0.119(3) 0.115(3) 0.138(3) 0.037(3) 0.005(3) 0.031(3)
C8 0.102(2) 0.117(3) 0.129(3) -0.003(3) 0.009(3) -0.036(2)
C51 0.101(3) 0.091(2) 0.124(3) 0.001(2) 0.008(2) -0.005(2)
C32 0.130(4) 0.164(5) 0.149(5) -0.009(4) -0.007(4) -0.036(4)
C37 0.143(4) 0.123(3) 0.130(3) 0.030(3) 0.021(3) -0.011(3)
C5 0.090(2) 0.180(5) 0.110(3) -0.018(3) 0.000(2) -0.015(3)
C1 0.118(3) 0.153(4) 0.111(3) -0.020(3) -0.012(3) -0.005(3)
C64 0.110(3) 0.096(3) 0.221(6) 0.028(3) -0.046(3) -0.019(2)
C56 0.157(4) 0.100(3) 0.110(3) 0.014(2) -0.030(3) -0.022(3)
C67 0.131(4) 0.101(3) 0.212(7) 0.020(4) -0.029(4) 0.007(3)
C9 0.132(3) 0.131(3) 0.165(5) 0.018(4) 0.024(4) -0.046(3)
C39 0.134(4) 0.099(3) 0.153(4) 0.038(3) 0.012(3) -0.008(3)
C11 0.179(5) 0.139(4) 0.136(4) 0.014(3) 0.056(3) -0.020(4)
C65 0.138(4) 0.092(3) 0.197(6) -0.010(3) -0.048(4) -0.003(3)
O10 0.224(5) 0.304(6) 0.239(4) 0.161(3) 0.080(4) 0.024(5)
N23 0.158(4) 0.123(3) 0.125(3) -0.003(3) 0.001(3) 0.021(3)
C57 0.200(5) 0.111(3) 0.126(3) 0.043(3) -0.039(4) -0.037(3)
C66 0.113(3) 0.113(3) 0.158(5) 0.005(3) -0.006(3) -0.024(3)
C4 0.101(3) 0.138(4) 0.107(3) -0.022(3) 0.002(2) -0.012(3)
O2 0.196(5) 0.363(9) 0.103(3) 0.005(4) -0.019(3) -0.069(5)
C34 0.122(3) 0.161(4) 0.090(2) 0.005(3) 0.010(2) -0.030(3)
N11 0.140(4) 0.187(5) 0.194(5) 0.068(4) 0.025(4) -0.020(4)
O16 0.197(4) 0.141(3) 0.255(6) -0.014(4) -0.046(4) -0.042(3)
C33 0.159(4) 0.112(3) 0.118(3) -0.007(3) -0.002(3) -0.026(3)
C3 0.094(3) 0.210(6) 0.117(3) -0.037(4) 0.006(3) 0.026(3)
C6 0.113(3) 0.166(5) 0.101(3) -0.019(3) -0.009(3) 0.006(3)
C2 0.126(4) 0.265(8) 0.104(3) -0.050(4) 0.006(3) 0.007(5)
C58 0.243(7) 0.128(4) 0.115(3) 0.019(3) -0.070(3) -0.031(4)
C40 0.119(3) 0.141(4) 0.256(7) 0.071(4) 0.060(4) 0.039(3)
C59 0.226(6) 0.128(3) 0.152(3) 0.060(3) -0.086(3) -0.042(4)
C76 0.239(3) 0.496(7) 0.419(7) -0.064(6) -0.036(4) 0.161(3)
C82 0.205(6) 0.133(4) 0.199(6) 0.025(5) -0.076(5) -0.025(5)
C77 0.239(3) 0.496(7) 0.419(7) -0.064(6) -0.036(4) 0.161(3)
C80 0.237(10) 0.202(9) 0.192(8) -0.014(7) 0.049(7) 0.013(8)
N1 0.125(3) 0.212(6) 0.119(3) -0.017(4) -0.018(3) -0.010(4)
C14 0.081(2) 0.099(2) 0.108(3) 0.011(2) 0.009(2) -0.0051(19)
C28 0.091(2) 0.146(4) 0.104(3) -0.003(3) 0.010(2) -0.014(3)
C55 0.101(3) 0.117(3) 0.119(3) 0.001(3) 0.011(3) -0.014(2)
C63 0.104(3) 0.094(2) 0.125(3) 0.020(2) 0.001(3) 0.001(2)
C16 0.095(2) 0.119(3) 0.088(2) -0.017(2) -0.001(2) -0.011(2)
C44 0.105(3) 0.119(3) 0.145(4) 0.015(3) -0.002(3) 0.025(3)
C45 0.084(2) 0.149(3) 0.123(3) 0.033(3) 0.004(2) 0.034(2)
C7 0.122(3) 0.121(3) 0.130(4) -0.028(3) 0.014(3) -0.024(3)
N21 0.232(5) 0.159(4) 0.134(3) 0.047(3) -0.068(3) -0.052(4)
C68 0.131(4) 0.123(3) 0.150(4) 0.036(3) -0.011(4) 0.018(3)
C38 0.107(3) 0.111(3) 0.155(4) 0.045(2) 0.029(3) -0.018(2)
C36 0.385(11) 0.105(3) 0.117(3) 0.030(3) 0.079(5) -0.023(5)
C61 0.113(3) 0.108(3) 0.107(3) 0.029(2) -0.003(2) 0.001(2)
C31 0.126(4) 0.112(3) 0.149(4) -0.028(3) -0.004(3) -0.014(3)
C10 0.163(5) 0.142(5) 0.211(7) 0.033(5) 0.043(5) -0.015(4)
C30 0.138(4) 0.143(4) 0.148(5) 0.011(4) 0.001(4) -0.045(3)
C79 0.149(4) 0.225(6) 0.123(4) 0.024(4) -0.009(4) 0.073(4)
C60 0.234(8) 0.132(3) 0.186(5) 0.089(3) -0.045(5) -0.023(4)
C83 0.330(10) 0.137(4) 0.227(8) 0.057(5) 0.062(8) 0.108(5)
C84 0.184(5) 0.184(5) 0.184(5) 0.030(5) 0.030(5) -0.030(5)
C78 0.238(9) 0.437(19) 0.094(4) -0.022(7) 0.036(5) -0.081(11)
C81 0.305(11) 0.126(4) 0.217(7) -0.060(4) -0.091(7) 0.048(6)
C72 0.181(7) 0.225(6) 0.427(13) 0.175(6) -0.017(8) -0.076(5)
C85 0.239(3) 0.496(7) 0.419(7) -0.064(6) -0.036(4) 0.161(3)
N25 0.239(3) 0.496(7) 0.419(7) -0.064(6) -0.036(4) 0.161(3)
C86 0.239(3) 0.496(7) 0.419(7) -0.064(6) -0.036(4) 0.161(3)
N26 0.239(3) 0.496(7) 0.419(7) -0.064(6) -0.036(4) 0.161(3)
C87 0.381(5) 0.381(5) 0.381(5) 0.043(3) -0.043(3) 0.043(3)
C88 0.338(5) 0.404(19) 0.300(14) 0.165(12) -0.009(10) -0.053(10)
C71 0.44(3) 0.438(19) 0.300(14) 0.186(12) 0.094(17) 0.154(18)
C70 0.322(15) 0.182(8) 0.209(9) 0.012(8) -0.064(10) 0.009(10)
C74 0.239(3) 0.496(7) 0.419(7) -0.064(6) -0.036(4) 0.161(3)
O23 0.239(3) 0.496(7) 0.419(7) -0.064(6) -0.036(4) 0.161(3)
C73 0.239(3) 0.496(7) 0.419(7) -0.064(6) -0.036(4) 0.161(3)
C69 0.397(16) 0.171(6) 0.249(8) 0.089(6) -0.126(9) -0.075(9)

loop_
_atom_type_symbol
_atom_type_description
_atom_type_scat_dispersion_real
_atom_type_scat_dispersion_imag
_atom_type_scat_source
C C 0.0181 0.0091 'International Tables Vol C Tables 4.2.6.8 and 6.1.1.4'
H H 0.0000 0.0000 'International Tables Vol C Tables 4.2.6.8 and 6.1.1.4'
N N 0.0311 0.0180 'International Tables Vol C Tables 4.2.6.8 and 6.1.1.4'
O O 0.0492 0.0322 'International Tables Vol C Tables 4.2.6.8 and 6.1.1.4'
P P 0.2955 0.4335 'International Tables Vol C Tables 4.2.6.8 and 6.1.1.4'

loop_
_geom_angle_atom_site_label_1
_geom_angle_atom_site_label_2
_geom_angle_atom_site_label_3
_geom_angle
_geom_angle_site_symmetry_1
_geom_angle_site_symmetry_3
_geom_angle_publ_flag
C23 C22 C27 120.0 . . ?
C23 C22 N7 121.6(4) . . ?
C27 C22 N7 118.1(4) . . ?
C22 C23 H23 120.0 . . ?
C22 C23 C24 120.0 . . ?
C24 C23 H23 120.0 . . ?
C23 C24 H24 120.0 . . ?
C23 C24 C25 120.0 . . ?
C25 C24 H24 120.0 . . ?
C24 C25 H25 120.0 . . ?
C26 C25 C24 120.0 . . ?
C26 C25 H25 120.0 . . ?
C25 C26 H26 120.0 . . ?
C25 C26 C27 120.0 . . ?
C27 C26 H26 120.0 . . ?
C22 C27 N8 117.7(4) . . ?
C26 C27 C22 120.0 . . ?
C26 C27 N8 122.0(3) . . ?
O18 P1 O17 108.27(18) . . ?
O19 P1 O17 109.13(18) . . ?
O19 P1 O18 110.26(18) . . ?
O20 P1 O17 109.06(17) . . ?
O20 P1 O18 108.68(18) . . ?
O20 P1 O19 111.37(18) . . ?
O21 P2 O22 110.12(13) . . ?
O21 P2 O22 110.13(13) . 8_656 ?
O21 P2 O22 110.13(13) . 9_466 ?
O22 P2 O22 108.81(13) 9_466 . ?
O22 P2 O22 108.81(13) 9_466 8_656 ?
O22 P2 O22 108.81(13) 8_656 . ?
C49 N15 H15 116.4 . . ?
C48 N15 H15 116.4 . . ?
C48 N15 C49 127.2(4) . . ?
C42 N13 H13 117.2 . . ?
C41 N13 H13 117.2 . . ?
C41 N13 C42 125.6(4) . . ?
C52 N16 H16A 116.5 . . ?
C55 N16 H16A 116.5 . . ?
C55 N16 C52 127.0(4) . . ?
C48 N14 H14 118.4 . . ?
C48 N14 C47 123.1(4) . . ?
C47 N14 H14 118.4 . . ?
C15 N5 H5 118.4 . . ?
C14 N5 H5 118.4 . . ?
C14 N5 C15 123.2(4) . . ?
C29 N9 H9 117.0 . . ?
C28 N9 H9 117.0 . . ?
C28 N9 C29 126.1(5) . . ?
C21 N6 H6 116.6 . . ?
C21 N6 C18 126.8(4) . . ?
C18 N6 H6 116.6 . . ?
C27 N8 H8 118.6 . . ?
C28 N8 C27 122.9(4) . . ?
C28 N8 H8 118.6 . . ?
C83 N24 C83 111.0(5) . 8_656 ?
C83 N24 C83 111.0(5) 8_656 9_466 ?
C83 N24 C83 111.0(5) . 9_466 ?
C83 N24 C84 107.9(6) . . ?
C83 N24 C84 107.9(6) 9_466 . ?
C83 N24 C84 107.9(6) 8_656 . ?
C56 N17 H17A 116.6 . . ?
C55 N17 H17A 116.6 . . ?
C55 N17 C56 126.8(5) . . ?
C8 N3 H3 119.3 . . ?
C8 N3 C7 121.3(5) . . ?
C7 N3 H3 119.3 . . ?
C34 C29 N9 114.9(5) . . ?
C30 C29 N9 128.0(5) . . ?
C30 C29 C34 117.1(6) . . ?
O5 C21 N6 123.7(4) . . ?
O5 C21 N7 123.3(4) . . ?
N6 C21 N7 113.0(4) . . ?
C13 C12 H12 119.6 . . ?
C11 C12 H12 119.6 . . ?
C11 C12 C13 120.9(6) . . ?
N16 C52 C53 124.4(4) . . ?
C51 C52 N16 118.5(4) . . ?
C51 C52 C53 117.0(4) . . ?
N15 C49 C54 120.8(4) . . ?
N15 C49 C50 122.3(4) . . ?
C54 C49 C50 116.9(4) . . ?
C62 N18 H18 118.9 . . ?
C62 N18 C61 122.1(5) . . ?
C61 N18 H18 118.9 . . ?
C13 N4 H4 116.8 . . ?
C13 N4 C14 126.5(4) . . ?
C14 N4 H4 116.8 . . ?
C47 C46 H46 119.9 . . ?
C47 C46 C45 120.2(5) . . ?
C45 C46 H46 119.9 . . ?
C62 N19 H19A 116.5 . . ?
C62 N19 C63 127.1(4) . . ?
C63 N19 H19A 116.5 . . ?
O15 N20 C66 119.0(6) . . ?
O15 N20 O16 125.3(7) . . ?
O16 N20 C66 115.6(6) . . ?
C4 N2 H2 118.2 . . ?
C4 N2 C7 123.6(5) . . ?
C7 N2 H2 118.2 . . ?
C75 N22 C76 103.7(11) . . ?
C75 N22 C77 114.4(11) . . ?
C75 N22 C78 110.2(8) . . ?
C76 N22 C77 125.1(14) . . ?
C76 N22 C78 100.8(12) . . ?
C78 N22 C77 101.4(12) . . ?
O12 C48 N15 122.9(5) . . ?
O12 C48 N14 125.2(5) . . ?
N15 C48 N14 111.9(5) . . ?
O7 N10 O8 124.1(7) . . ?
O7 N10 C32 120.0(7) . . ?
O8 N10 C32 113.4(7) . . ?
C49 C54 H54 118.8 . . ?
C53 C54 C49 122.5(4) . . ?
C53 C54 H54 118.8 . . ?
C47 C42 N13 120.3(4) . . ?
C43 C42 N13 119.0(4) . . ?
C43 C42 C47 120.7(5) . . ?
O14 C62 N18 124.3(5) . . ?
O14 C62 N19 119.4(5) . . ?
N18 C62 N19 116.0(5) . . ?
C41 N12 H12A 118.3 . . ?
C41 N12 C38 123.3(5) . . ?
C38 N12 H12A 118.3 . . ?
N13 C41 N12 110.5(5) . . ?
O11 C41 N13 123.3(5) . . ?
O11 C41 N12 126.2(5) . . ?
C46 C47 N14 124.0(4) . . ?
C46 C47 C42 120.5(4) . . ?
C42 C47 N14 115.5(4) . . ?
C49 C50 H50 120.9 . . ?
C51 C50 C49 118.1(4) . . ?
C51 C50 H50 120.9 . . ?
C19 C18 N6 116.0(4) . . ?
C19 C18 C17 117.1(4) . . ?
C17 C18 N6 126.9(4) . . ?
C52 C53 H53 119.3 . . ?
C54 C53 C52 121.4(5) . . ?
C54 C53 H53 119.3 . . ?
C18 C19 H19 120.4 . . ?
C18 C19 C20 119.2(4) . . ?
C20 C19 H19 120.4 . . ?
N4 C13 C12 122.0(5) . . ?
C8 C13 C12 119.8(5) . . ?
C8 C13 N4 118.1(5) . . ?
C19 C20 H20 118.5 . . ?
C15 C20 C19 122.9(4) . . ?
C15 C20 H20 118.5 . . ?
C22 N7 H7 116.2 . . ?
C21 N7 C22 127.6(4) . . ?
C21 N7 H7 116.2 . . ?
N5 C15 C16 115.7(4) . . ?
C20 C15 N5 128.1(4) . . ?
C20 C15 C16 116.1(4) . . ?
C18 C17 H17 118.7 . . ?
C16 C17 C18 122.6(5) . . ?
C16 C17 H17 118.7 . . ?
C40 C35 N11 121.8(6) . . ?
C40 C35 C36 122.6(6) . . ?
C36 C35 N11 115.6(6) . . ?
C42 C43 H43 119.9 . . ?
C42 C43 C44 120.2(5) . . ?
C44 C43 H43 119.9 . . ?
N3 C8 C9 122.7(5) . . ?
C13 C8 N3 118.6(5) . . ?
C13 C8 C9 118.1(6) . . ?
C52 C51 C50 123.9(4) . . ?
C52 C51 H51 118.1 . . ?
C50 C51 H51 118.1 . . ?
C33 C32 N10 115.2(7) . . ?
C33 C32 C31 125.0(7) . . ?
C31 C32 N10 119.0(7) . . ?
C38 C37 H37 119.1 . . ?
C38 C37 C36 121.8(7) . . ?
C36 C37 H37 119.1 . . ?
C4 C5 H5A 120.7 . . ?
C4 C5 C6 118.6(5) . . ?
C6 C5 H5A 120.7 . . ?
C6 C1 C2 120.9(6) . . ?
C6 C1 N1 122.1(5) . . ?
C2 C1 N1 116.9(5) . . ?
C65 C64 H64 119.7 . . ?
C63 C64 H64 119.7 . . ?
C63 C64 C65 120.6(5) . . ?
N17 C56 C61 117.3(5) . . ?
C57 C56 N17 122.6(5) . . ?
C57 C56 C61 119.9(5) . . ?
C66 C67 H67 118.0 . . ?
C66 C67 C68 124.1(6) . . ?
C68 C67 H67 118.0 . . ?
C8 C9 H9A 117.7 . . ?
C10 C9 C8 124.7(7) . . ?
C10 C9 H9A 117.7 . . ?
C40 C39 H39 119.3 . . ?
C40 C39 C38 121.5(6) . . ?
C38 C39 H39 119.3 . . ?
C12 C11 H11 120.0 . . ?
C12 C11 C10 120.1(6) . . ?
C10 C11 H11 120.0 . . ?
C64 C65 H65 122.5 . . ?
C66 C65 C64 114.9(6) . . ?
C66 C65 H65 122.5 . . ?
C82 N23 C80 112.5(7) . . ?
C82 N23 C81 115.7(6) . . ?
C79 N23 C82 113.0(6) . . ?
C79 N23 C80 111.4(6) . . ?
C79 N23 C81 105.2(6) . . ?
C81 N23 C80 98.0(7) . . ?
C56 C57 H57 119.9 . . ?
C56 C57 C58 120.3(5) . . ?
C58 C57 H57 119.9 . . ?
C67 C66 N20 119.7(6) . . ?
C67 C66 C65 124.1(6) . . ?
C65 C66 N20 115.9(6) . . ?
N2 C4 C5 127.6(5) . . ?
N2 C4 C3 115.6(5) . . ?
C5 C4 C3 116.7(5) . . ?
C29 C34 H34 119.1 . . ?
C29 C34 C33 121.8(6) . . ?
C33 C34 H34 119.1 . . ?
O9 N11 C35 118.5(7) . . ?
O9 N11 O10 120.3(7) . . ?
O10 N11 C35 120.4(7) . . ?
C32 C33 H33 121.6 . . ?
C34 C33 C32 116.8(6) . . ?
C34 C33 H33 121.6 . . ?
C4 C3 H3A 118.2 . . ?
C2 C3 C4 123.6(5) . . ?
C2 C3 H3A 118.2 . . ?
C5 C6 H6A 118.4 . . ?
C1 C6 C5 123.2(6) . . ?
C1 C6 H6A 118.4 . . ?
C1 C2 C3 116.9(6) . . ?
C1 C2 H2A 121.6 . . ?
C3 C2 H2A 121.6 . . ?
C57 C58 H58 120.4 . . ?
C59 C58 C57 119.3(6) . . ?
C59 C58 H58 120.4 . . ?
C35 C40 H40 120.8 . . ?
C39 C40 C35 118.4(6) . . ?
C39 C40 H40 120.8 . . ?
C58 C59 H59 119.4 . . ?
C58 C59 C60 121.3(6) . . ?
C60 C59 H59 119.4 . . ?
N23 C82 H82A 109.5 . . ?
N23 C82 H82B 109.5 . . ?
N23 C82 H82C 109.5 . . ?
H82A C82 H82B 109.5 . . ?
H82A C82 H82C 109.5 . . ?
H82B C82 H82C 109.5 . . ?
N23 C80 H80A 109.5 . . ?
N23 C80 H80B 109.5 . . ?
N23 C80 H80C 109.5 . . ?
H80A C80 H80B 109.5 . . ?
H80A C80 H80C 109.5 . . ?
H80B C80 H80C 109.5 . . ?
O1 N1 C1 116.2(6) . . ?
O1 N1 O2 125.0(6) . . ?
O2 N1 C1 118.3(5) . . ?
O4 C14 N5 123.6(4) . . ?
O4 C14 N4 124.7(4) . . ?
N5 C14 N4 111.7(4) . . ?
N9 C28 N8 111.3(4) . . ?
O6 C28 N9 123.2(6) . . ?
O6 C28 N8 125.4(5) . . ?
O13 C55 N16 124.2(5) . . ?
O13 C55 N17 123.7(5) . . ?
N16 C55 N17 112.0(4) . . ?
N19 C63 C68 125.2(5) . . ?
C64 C63 N19 115.0(5) . . ?
C64 C63 C68 119.8(5) . . ?
C15 C16 H16 119.2 . . ?
C17 C16 C15 121.6(4) . . ?
C17 C16 H16 119.2 . . ?
C43 C44 H44 121.5 . . ?
C45 C44 C43 117.1(5) . . ?
C45 C44 H44 121.5 . . ?
C46 C45 H45 119.6 . . ?
C44 C45 C46 120.8(5) . . ?
C44 C45 H45 119.6 . . ?
O3 C7 N3 124.9(6) . . ?
O3 C7 N2 125.0(6) . . ?
N2 C7 N3 109.4(5) . . ?
C71 N21 C72 98.3(8) . . ?
C70 N21 C72 102.6(8) . . ?
C70 N21 C71 103.6(9) . . ?
C69 N21 C72 114.5(7) . . ?
C69 N21 C71 106.0(9) . . ?
C69 N21 C70 127.7(8) . . ?
C67 C68 C63 115.8(6) . . ?
C67 C68 H68 122.1 . . ?
C63 C68 H68 122.1 . . ?
C37 C38 N12 124.8(5) . . ?
C37 C38 C39 120.1(6) . . ?
C39 C38 N12 115.1(5) . . ?
C35 C36 C37 115.4(7) . . ?
C35 C36 H36 122.3 . . ?
C37 C36 H36 122.3 . . ?
N18 C61 C56 117.5(5) . . ?
N18 C61 C60 125.8(5) . . ?
C60 C61 C56 116.2(5) . . ?
C32 C31 H31 123.6 . . ?
C30 C31 C32 112.8(6) . . ?
C30 C31 H31 123.6 . . ?
C9 C10 C11 116.2(7) . . ?
C9 C10 H10 121.9 . . ?
C11 C10 H10 121.9 . . ?
C29 C30 H30 116.9 . . ?
C31 C30 C29 126.3(7) . . ?
C31 C30 H30 116.9 . . ?
N23 C79 H79A 109.5 . . ?
N23 C79 H79B 109.5 . . ?
N23 C79 H79C 109.5 . . ?
H79A C79 H79B 109.5 . . ?
H79A C79 H79C 109.5 . . ?
H79B C79 H79C 109.5 . . ?
C59 C60 C61 122.6(6) . . ?
C59 C60 H60 118.7 . . ?
C61 C60 H60 118.7 . . ?
N24 C83 H83A 109.5 . . ?
N24 C83 H83B 109.5 . . ?
N24 C83 H83C 109.5 . . ?
H83A C83 H83B 109.5 . . ?
H83A C83 H83C 109.5 . . ?
H83B C83 H83C 109.5 . . ?
N24 C84 H84A 109.5 . . ?
N24 C84 H84B 109.5 . . ?
N24 C84 H84C 109.5 . . ?
H84A C84 H84B 109.5 . . ?
H84A C84 H84C 109.5 . . ?
H84B C84 H84C 109.5 . . ?
N23 C81 H81A 109.5 . . ?
N23 C81 H81B 109.5 . . ?
N23 C81 H81C 109.5 . . ?
H81A C81 H81B 109.5 . . ?
H81A C81 H81C 109.5 . . ?
H81B C81 H81C 109.5 . . ?
N21 C72 H72A 109.8 . . ?
N21 C72 H72B 109.8 . . ?
N21 C72 C73 109.4(7) . . ?
H72A C72 H72B 108.3 . . ?
C73 C72 H72A 109.8 . . ?
C73 C72 H72B 109.8 . . ?
C85 N25 C85 119.3(3) 3 2 ?
C85 N25 C85 119.2(3) . 2 ?
C85 N25 C85 119.3(3) . 3 ?
C86 N25 C85 95.0(9) . . ?
C86 N25 C85 95.0(9) . 2 ?
C86 N25 C85 95.0(9) . 3 ?
C87 N26 C88 111.9(8) . 4_565 ?
C87 N26 C88 111.9(8) . . ?
C87 N26 C88 111.9(8) . 5_456 ?
C88 N26 C88 107.0(9) . 4_565 ?
C88 N26 C88 107.0(9) . 5_456 ?
C88 N26 C88 107.0(9) 5_456 4_565 ?
N21 C71 H71A 109.5 . . ?
N21 C71 H71B 109.5 . . ?
N21 C71 H71C 109.5 . . ?
H71A C71 H71B 109.5 . . ?
H71A C71 H71C 109.5 . . ?
H71B C71 H71C 109.5 . . ?
N21 C70 H70A 109.5 . . ?
N21 C70 H70B 109.5 . . ?
N21 C70 H70C 109.5 . . ?
H70A C70 H70B 109.5 . . ?
H70A C70 H70C 109.5 . . ?
H70B C70 H70C 109.5 . . ?
H74A C74 H74B 109.5 . . ?
H74A C74 H74C 109.5 . . ?
H74B C74 H74C 109.5 . . ?
C73 C74 H74A 109.5 . . ?
C73 C74 H74B 109.5 . . ?
C73 C74 H74C 109.5 . . ?
C73 O23 H23A 109.5 . . ?
C72 C73 C74 100.7(9) . . ?
C72 C73 H73 98.2 . . ?
C74 C73 H73 98.2 . . ?
O23 C73 C72 137.8(9) . . ?
O23 C73 C74 115.0(10) . . ?
O23 C73 H73 98.2 . . ?
N21 C69 H69A 109.5 . . ?
N21 C69 H69B 109.5 . . ?
N21 C69 H69C 109.5 . . ?
H69A C69 H69B 109.5 . . ?
H69A C69 H69C 109.5 . . ?
H69B C69 H69C 109.5 . . ?

loop_
_geom_bond_atom_site_label_1
_geom_bond_atom_site_label_2
_geom_bond_distance
_geom_bond_site_symmetry_2
_geom_bond_publ_flag
C22 C23 1.3900 . ?
C22 C27 1.3900 . ?
C22 N7 1.424(5) . ?
C23 H23 0.9500 . ?
C23 C24 1.3900 . ?
C24 H24 0.9500 . ?
C24 C25 1.3900 . ?
C25 H25 0.9500 . ?
C25 C26 1.3900 . ?
C26 H26 0.9500 . ?
C26 C27 1.3900 . ?
C27 N8 1.424(6) . ?
P1 O17 1.558(3) . ?
P1 O18 1.533(3) . ?
P1 O19 1.525(3) . ?
P1 O20 1.518(3) . ?
P2 O21 1.522(5) . ?
P2 O22 1.525(3) . ?
P2 O22 1.525(3) 9_466 ?
P2 O22 1.525(3) 8_656 ?
O5 C21 1.251(6) . ?
O12 C48 1.220(7) . ?
O13 C55 1.196(7) . ?
N15 H15 0.8800 . ?
N15 C49 1.392(5) . ?
N15 C48 1.349(7) . ?
O4 C14 1.268(6) . ?
N13 H13 0.8800 . ?
N13 C42 1.457(6) . ?
N13 C41 1.343(7) . ?
N16 H16A 0.8800 . ?
N16 C52 1.396(6) . ?
N16 C55 1.362(7) . ?
N14 H14 0.8800 . ?
N14 C48 1.373(7) . ?
N14 C47 1.430(6) . ?
N5 H5 0.8800 . ?
N5 C15 1.401(6) . ?
N5 C14 1.392(6) . ?
O11 C41 1.209(7) . ?
N9 H9 0.8800 . ?
N9 C29 1.423(7) . ?
N9 C28 1.375(7) . ?
N6 H6 0.8800 . ?
N6 C21 1.336(6) . ?
N6 C18 1.434(6) . ?
O3 C7 1.202(7) . ?
O6 C28 1.254(7) . ?
N8 H8 0.8800 . ?
N8 C28 1.388(8) . ?
O14 C62 1.303(7) . ?
O7 N10 1.189(11) . ?
O1 N1 1.212(7) . ?
O9 N11 1.221(9) . ?
C75 N22 1.419(10) . ?
N24 C83 1.430(8) . ?
N24 C83 1.430(8) 9_466 ?
N24 C83 1.430(8) 8_656 ?
N24 C84 1.444(17) . ?
N17 H17A 0.8800 . ?
N17 C56 1.398(7) . ?
N17 C55 1.392(7) . ?
N3 H3 0.8800 . ?
N3 C8 1.385(7) . ?
N3 C7 1.405(8) . ?
C29 C34 1.385(7) . ?
C29 C30 1.381(8) . ?
C21 N7 1.360(7) . ?
C12 H12 0.9500 . ?
C12 C13 1.446(8) . ?
C12 C11 1.386(10) . ?
C52 C53 1.404(7) . ?
C52 C51 1.355(7) . ?
C49 C54 1.407(6) . ?
C49 C50 1.424(6) . ?
N18 H18 0.8800 . ?
N18 C62 1.307(7) . ?
N18 C61 1.362(7) . ?
N4 H4 0.8800 . ?
N4 C13 1.389(7) . ?
N4 C14 1.410(6) . ?
C46 H46 0.9500 . ?
C46 C47 1.343(7) . ?
C46 C45 1.439(7) . ?
N19 H19A 0.8800 . ?
N19 C62 1.397(7) . ?
N19 C63 1.404(7) . ?
N20 O15 1.113(7) . ?
N20 C66 1.525(8) . ?
N20 O16 1.214(9) . ?
N2 H2 0.8800 . ?
N2 C4 1.365(7) . ?
N2 C7 1.403(8) . ?
N22 C76 1.45(2) . ?
N22 C77 1.521(18) . ?
N22 C78 1.472(10) . ?
N10 O8 1.308(10) . ?
N10 C32 1.473(11) . ?
C54 H54 0.9500 . ?
C54 C53 1.357(7) . ?
C42 C47 1.408(7) . ?
C42 C43 1.367(7) . ?
N12 H12A 0.8800 . ?
N12 C41 1.393(7) . ?
N12 C38 1.420(7) . ?
C50 H50 0.9500 . ?
C50 C51 1.412(7) . ?
C18 C19 1.386(6) . ?
C18 C17 1.419(7) . ?
C53 H53 0.9500 . ?
C19 H19 0.9500 . ?
C19 C20 1.412(7) . ?
C13 C8 1.380(8) . ?
C20 H20 0.9500 . ?
C20 C15 1.361(7) . ?
N7 H7 0.8800 . ?
C15 C16 1.435(6) . ?
C17 H17 0.9500 . ?
C17 C16 1.309(7) . ?
C35 N11 1.409(9) . ?
C35 C40 1.368(10) . ?
C35 C36 1.387(13) . ?
C43 H43 0.9500 . ?
C43 C44 1.457(8) . ?
C8 C9 1.408(8) . ?
C51 H51 0.9500 . ?
C32 C33 1.393(10) . ?
C32 C31 1.410(10) . ?
C37 H37 0.9500 . ?
C37 C38 1.323(8) . ?
C37 C36 1.427(10) . ?
C5 H5A 0.9500 . ?
C5 C4 1.373(8) . ?
C5 C6 1.394(8) . ?
C1 C6 1.364(8) . ?
C1 C2 1.367(10) . ?
C1 N1 1.468(8) . ?
C64 H64 0.9500 . ?
C64 C65 1.455(8) . ?
C64 C63 1.361(9) . ?
C56 C57 1.389(9) . ?
C56 C61 1.467(7) . ?
C67 H67 0.9500 . ?
C67 C66 1.277(10) . ?
C67 C68 1.366(9) . ?
C9 H9A 0.9500 . ?
C9 C10 1.400(12) . ?
C39 H39 0.9500 . ?
C39 C40 1.357(9) . ?
C39 C38 1.366(8) . ?
C11 H11 0.9500 . ?
C11 C10 1.453(12) . ?
C65 H65 0.9500 . ?
C65 C66 1.370(9) . ?
O10 N11 1.249(10) . ?
N23 C82 1.494(10) . ?
N23 C80 1.665(13) . ?
N23 C79 1.458(9) . ?
N23 C81 1.557(10) . ?
C57 H57 0.9500 . ?
C57 C58 1.439(9) . ?
C4 C3 1.447(8) . ?
O2 N1 1.286(8) . ?
C34 H34 0.9500 . ?
C34 C33 1.389(9) . ?
C33 H33 0.9500 . ?
C3 H3A 0.9500 . ?
C3 C2 1.379(9) . ?
C6 H6A 0.9500 . ?
C2 H2A 0.9500 . ?
C58 H58 0.9500 . ?
C58 C59 1.356(9) . ?
C40 H40 0.9500 . ?
C59 H59 0.9500 . ?
C59 C60 1.381(11) . ?
C82 H82A 0.9800 . ?
C82 H82B 0.9800 . ?
C82 H82C 0.9800 . ?
C80 H80A 0.9800 . ?
C80 H80B 0.9800 . ?
C80 H80C 0.9800 . ?
C63 C68 1.444(8) . ?
C16 H16 0.9500 . ?
C44 H44 0.9500 . ?
C44 C45 1.381(8) . ?
C45 H45 0.9500 . ?
N21 C72 1.500(10) . ?
N21 C71 1.491(15) . ?
N21 C70 1.452(11) . ?
N21 C69 1.241(11) . ?
C68 H68 0.9500 . ?
C36 H36 0.9500 . ?
C61 C60 1.404(9) . ?
C31 H31 0.9500 . ?
C31 C30 1.377(9) . ?
C10 H10 0.9500 . ?
C30 H30 0.9500 . ?
C79 H79A 0.9800 . ?
C79 H79B 0.9800 . ?
C79 H79C 0.9800 . ?
C60 H60 0.9500 . ?
C83 H83A 0.9800 . ?
C83 H83B 0.9800 . ?
C83 H83C 0.9800 . ?
C84 H84A 0.9800 . ?
C84 H84B 0.9800 . ?
C84 H84C 0.9800 . ?
C81 H81A 0.9800 . ?
C81 H81B 0.9800 . ?
C81 H81C 0.9800 . ?
C72 H72A 0.9900 . ?
C72 H72B 0.9900 . ?
C72 C73 1.579(11) . ?
C85 N25 1.522(14) . ?
N25 C86 1.489(18) . ?
N26 C87 1.468(17) . ?
N26 C88 1.511(13) . ?
N26 C88 1.511(13) 4_565 ?
N26 C88 1.511(13) 5_456 ?
C71 H71A 0.9800 . ?
C71 H71B 0.9800 . ?
C71 H71C 0.9800 . ?
C70 H70A 0.9800 . ?
C70 H70B 0.9800 . ?
C70 H70C 0.9800 . ?
C74 H74A 0.9800 . ?
C74 H74B 0.9800 . ?
C74 H74C 0.9800 . ?
C74 C73 1.590(15) . ?
O23 H23A 0.8400 . ?
O23 C73 1.496(15) . ?
C73 H73 1.0000 . ?
C69 H69A 0.9800 . ?
C69 H69B 0.9800 . ?
C69 H69C 0.9800 . ?

loop_
_geom_torsion_atom_site_label_1
_geom_torsion_atom_site_label_2
_geom_torsion_atom_site_label_3
_geom_torsion_atom_site_label_4
_geom_torsion
_geom_torsion_site_symmetry_1
_geom_torsion_site_symmetry_2
_geom_torsion_site_symmetry_3
_geom_torsion_site_symmetry_4
_geom_torsion_publ_flag
C22 C23 C24 C25 0.0 . . . . ?
C22 C27 N8 C28 158.1(4) . . . . ?
C23 C22 C27 C26 0.0 . . . . ?
C23 C22 C27 N8 173.5(5) . . . . ?
C23 C22 N7 C21 21.6(8) . . . . ?
C23 C24 C25 C26 0.0 . . . . ?
C24 C25 C26 C27 0.0 . . . . ?
C25 C26 C27 C22 0.0 . . . . ?
C25 C26 C27 N8 -173.3(5) . . . . ?
C26 C27 N8 C28 -28.5(6) . . . . ?
C27 C22 C23 C24 0.0 . . . . ?
C27 C22 N7 C21 -151.4(6) . . . . ?
C27 N8 C28 N9 171.1(4) . . . . ?
C27 N8 C28 O6 -12.9(8) . . . . ?
O5 C21 N7 C22 3.0(10) . . . . ?
N15 C49 C54 C53 179.8(4) . . . . ?
N15 C49 C50 C51 -176.8(4) . . . . ?
N13 C42 C47 N14 0.8(7) . . . . ?
N13 C42 C47 C46 -177.6(5) . . . . ?
N13 C42 C43 C44 -177.2(5) . . . . ?
N16 C52 C53 C54 -178.2(5) . . . . ?
N16 C52 C51 C50 -178.2(5) . . . . ?
N5 C15 C16 C17 -178.3(5) . . . . ?
N9 C29 C34 C33 179.3(5) . . . . ?
N9 C29 C30 C31 177.3(6) . . . . ?
N6 C21 N7 C22 -180.0(5) . . . . ?
N6 C18 C19 C20 178.1(4) . . . . ?
N6 C18 C17 C16 -174.5(5) . . . . ?
O7 N10 C32 C33 -23.1(11) . . . . ?
O7 N10 C32 C31 166.4(8) . . . . ?
N17 C56 C57 C58 178.4(6) . . . . ?
N17 C56 C61 N18 -2.6(8) . . . . ?
N17 C56 C61 C60 -174.6(6) . . . . ?
N3 C8 C9 C10 -176.7(6) . . . . ?
C29 N9 C28 O6 0.3(8) . . . . ?
C29 N9 C28 N8 176.5(5) . . . . ?
C29 C34 C33 C32 3.1(9) . . . . ?
C21 N6 C18 C19 -169.4(5) . . . . ?
C21 N6 C18 C17 12.8(8) . . . . ?
C12 C13 C8 N3 177.2(5) . . . . ?
C12 C13 C8 C9 6.1(8) . . . . ?
C12 C11 C10 C9 -0.5(11) . . . . ?
C52 N16 C55 O13 -3.1(9) . . . . ?
C52 N16 C55 N17 175.6(4) . . . . ?
C49 N15 C48 O12 -3.8(8) . . . . ?
C49 N15 C48 N14 174.0(4) . . . . ?
C49 C54 C53 C52 -0.1(7) . . . . ?
C49 C50 C51 C52 -6.4(8) . . . . ?
N18 C61 C60 C59 -177.9(7) . . . . ?
N4 C13 C8 N3 -4.4(8) . . . . ?
N4 C13 C8 C9 -175.5(5) . . . . ?
N19 C63 C68 C67 -177.1(6) . . . . ?
N2 C4 C3 C2 176.5(8) . . . . ?
C48 N15 C49 C54 -164.1(5) . . . . ?
C48 N15 C49 C50 16.1(7) . . . . ?
C48 N14 C47 C46 12.6(7) . . . . ?
C48 N14 C47 C42 -165.7(4) . . . . ?
N10 C32 C33 C34 -173.2(6) . . . . ?
N10 C32 C31 C30 169.9(7) . . . . ?
C54 C49 C50 C51 3.4(7) . . . . ?
C42 N13 C41 O11 -5.9(9) . . . . ?
C42 N13 C41 N12 172.6(5) . . . . ?
C42 C43 C44 C45 -8.6(9) . . . . ?
C62 N18 C61 C56 155.7(5) . . . . ?
C62 N18 C61 C60 -33.2(9) . . . . ?
C62 N19 C63 C64 -171.3(6) . . . . ?
C62 N19 C63 C68 9.2(9) . . . . ?
C41 N13 C42 C47 145.8(5) . . . . ?
C41 N13 C42 C43 -33.5(8) . . . . ?
C41 N12 C38 C37 13.8(9) . . . . ?
C41 N12 C38 C39 -164.5(6) . . . . ?
C47 N14 C48 O12 4.6(8) . . . . ?
C47 N14 C48 N15 -173.1(4) . . . . ?
C47 C46 C45 C44 -3.8(9) . . . . ?
C47 C42 C43 C44 3.5(8) . . . . ?
C50 C49 C54 C53 -0.5(7) . . . . ?
C18 N6 C21 O5 -11.3(8) . . . . ?
C18 N6 C21 N7 171.7(5) . . . . ?
C18 C19 C20 C15 -1.3(8) . . . . ?
C18 C17 C16 C15 -6.1(8) . . . . ?
C53 C52 C51 C50 5.8(8) . . . . ?
O8 N10 C32 C33 174.4(7) . . . . ?
O8 N10 C32 C31 3.8(10) . . . . ?
C19 C18 C17 C16 7.7(7) . . . . ?
C19 C20 C15 N5 -178.2(5) . . . . ?
C19 C20 C15 C16 3.1(7) . . . . ?
C13 C12 C11 C10 0.9(10) . . . . ?
C13 N4 C14 O4 0.9(8) . . . . ?
C13 N4 C14 N5 -178.2(4) . . . . ?
C13 C8 C9 C10 -6.0(10) . . . . ?
C20 C15 C16 C17 0.6(7) . . . . ?
O15 N20 C66 C67 7.7(11) . . . . ?
O15 N20 C66 C65 -178.0(7) . . . . ?
N7 C22 C23 C24 -172.9(4) . . . . ?
N7 C22 C27 C26 173.1(4) . . . . ?
N7 C22 C27 N8 -13.3(6) . . . . ?
C15 N5 C14 O4 -5.2(7) . . . . ?
C15 N5 C14 N4 173.9(4) . . . . ?
C17 C18 C19 C20 -3.9(7) . . . . ?
C43 C42 C47 N14 -179.9(5) . . . . ?
C43 C42 C47 C46 1.7(8) . . . . ?
C43 C44 C45 C46 8.7(9) . . . . ?
C8 N3 C7 O3 4.2(9) . . . . ?
C8 N3 C7 N2 175.7(5) . . . . ?
C8 C9 C10 C11 3.1(11) . . . . ?
C51 C52 C53 C54 -2.5(7) . . . . ?
C32 C31 C30 C29 3.2(10) . . . . ?
C5 C4 C3 C2 -2.8(11) . . . . ?
C64 C65 C66 N20 178.4(6) . . . . ?
C64 C65 C66 C67 -7.6(11) . . . . ?
C64 C63 C68 C67 3.4(9) . . . . ?
C56 N17 C55 O13 -2.0(9) . . . . ?
C56 N17 C55 N16 179.3(5) . . . . ?
C56 C57 C58 C59 -1.8(12) . . . . ?
C56 C61 C60 C59 -6.7(12) . . . . ?
C11 C12 C13 N4 177.9(6) . . . . ?
C11 C12 C13 C8 -3.8(9) . . . . ?
C65 C64 C63 N19 179.1(6) . . . . ?
C65 C64 C63 C68 -1.3(10) . . . . ?
C57 C56 C61 N18 172.5(6) . . . . ?
C57 C56 C61 C60 0.6(9) . . . . ?
C57 C58 C59 C60 -4.3(13) . . . . ?
C66 C67 C68 C63 -8.0(11) . . . . ?
C4 N2 C7 O3 -1.9(10) . . . . ?
C4 N2 C7 N3 -173.4(5) . . . . ?
C4 C5 C6 C1 4.2(11) . . . . ?
C4 C3 C2 C1 2.3(13) . . . . ?
C34 C29 C30 C31 -3.4(10) . . . . ?
N11 C35 C40 C39 -175.8(7) . . . . ?
N11 C35 C36 C37 178.2(6) . . . . ?
O16 N20 C66 C67 -169.9(7) . . . . ?
O16 N20 C66 C65 4.3(9) . . . . ?
C33 C32 C31 C30 0.3(10) . . . . ?
C6 C5 C4 N2 -179.6(6) . . . . ?
C6 C5 C4 C3 -0.5(10) . . . . ?
C6 C1 C2 C3 1.4(13) . . . . ?
C6 C1 N1 O1 3.3(11) . . . . ?
C6 C1 N1 O2 176.2(8) . . . . ?
C2 C1 C6 C5 -4.8(12) . . . . ?
C2 C1 N1 O1 -173.3(8) . . . . ?
C2 C1 N1 O2 -0.4(12) . . . . ?
C58 C59 C60 C61 8.8(14) . . . . ?
C40 C35 N11 O9 -2.2(12) . . . . ?
C40 C35 N11 O10 -171.3(8) . . . . ?
C40 C35 C36 C37 0.9(10) . . . . ?
C40 C39 C38 N12 -177.5(6) . . . . ?
C40 C39 C38 C37 4.2(10) . . . . ?
N1 C1 C6 C5 178.8(7) . . . . ?
N1 C1 C2 C3 178.0(7) . . . . ?
C14 N5 C15 C20 25.5(7) . . . . ?
C14 N5 C15 C16 -155.7(4) . . . . ?
C14 N4 C13 C12 14.8(8) . . . . ?
C14 N4 C13 C8 -163.6(5) . . . . ?
C28 N9 C29 C34 159.2(5) . . . . ?
C28 N9 C29 C30 -21.5(9) . . . . ?
C55 N16 C52 C53 21.1(8) . . . . ?
C55 N16 C52 C51 -154.6(5) . . . . ?
C55 N17 C56 C57 18.2(10) . . . . ?
C55 N17 C56 C61 -166.8(5) . . . . ?
C63 N19 C62 O14 18.8(9) . . . . ?
C63 N19 C62 N18 -166.8(5) . . . . ?
C63 C64 C65 C66 3.0(10) . . . . ?
C45 C46 C47 N14 -179.9(5) . . . . ?
C45 C46 C47 C42 -1.6(8) . . . . ?
C7 N3 C8 C13 143.4(5) . . . . ?
C7 N3 C8 C9 -45.9(8) . . . . ?
C7 N2 C4 C5 1.7(10) . . . . ?
C7 N2 C4 C3 -177.4(6) . . . . ?
N21 C72 C73 C74 96.0(10) . . . . ?
N21 C72 C73 O23 -52.0(18) . . . . ?
C68 C67 C66 N20 -175.5(7) . . . . ?
C68 C67 C66 C65 10.7(13) . . . . ?
C38 N12 C41 N13 -175.6(5) . . . . ?
C38 N12 C41 O11 2.8(10) . . . . ?
C38 C37 C36 C35 -0.7(10) . . . . ?
C38 C39 C40 C35 -3.9(11) . . . . ?
C36 C35 N11 O9 -179.5(7) . . . . ?
C36 C35 N11 O10 11.3(11) . . . . ?
C36 C35 C40 C39 1.4(12) . . . . ?
C36 C37 C38 N12 -179.9(6) . . . . ?
C36 C37 C38 C39 -1.7(10) . . . . ?
C61 N18 C62 O14 -12.5(9) . . . . ?
C61 N18 C62 N19 173.3(5) . . . . ?
C61 C56 C57 C58 3.5(10) . . . . ?
C31 C32 C33 C34 -3.3(11) . . . . ?
C30 C29 C34 C33 0.0(9) . . . . ?
C71 N21 C72 C73 -156.8(10) . . . . ?
C70 N21 C72 C73 97.2(10) . . . . ?
C69 N21 C72 C73 -44.9(12) . . . . ?

loop_
_platon_squeeze_void_nr
_platon_squeeze_void_average_x
_platon_squeeze_void_average_y
_platon_squeeze_void_average_z
_platon_squeeze_void_volume
_platon_squeeze_void_count_electrons
_platon_squeeze_void_content
1 0.063 0.063 0.063 403 136 ' '
2 0.537 -0.037 0.037 419 148 ' '
3 0.963 0.037 0.537 418 147 ' '
4 0.437 -0.063 0.563 402 134 ' '
5 0.910 0.055 0.851 59 25 ' '
6 0.649 0.090 0.555 59 24 ' '
7 0.251 0.249 0.751 900 287 ' '
8 0.751 0.251 0.249 900 292 ' '
9 0.445 0.149 0.410 59 26 ' '
10 0.463 0.463 0.463 418 148 ' '
11 0.563 0.437 -0.063 403 134 ' '
12 0.945 0.351 0.590 59 25 ' '
13 0.037 0.537 -0.037 418 148 ' '
14 0.149 0.410 0.445 59 25 ' '
15 0.410 0.445 0.149 59 25 ' '
16 0.937 0.563 0.437 403 133 ' '
17 0.090 0.555 0.649 59 25 ' '
18 0.351 0.590 0.945 59 25 ' '
19 0.749 0.749 0.749 900 291 ' '
20 0.249 0.751 0.251 900 290 ' '
21 0.555 0.649 0.090 59 25 ' '
22 0.055 0.851 0.910 59 25 ' '
23 0.851 0.910 0.055 59 26 ' '
24 0.590 0.945 0.351 59 25 ' '
